data_7205471
loop_
_publ_author_name
'Paton, Andrew S.'
'Morse, Graham E.'
'Lough, Alan J.'
'Bender, Timothy P.'

_publ_section_title
;
 Observations regarding the crystal structures of non-halogenated
 phenoxyboronsubphthalocyanines having para substituents on the phenoxy
 group
;
_journal_issue 3
_journal_name_full CrystEngComm
_journal_page_first 914
_journal_paper_doi 10.1039/c0ce00599a
_journal_volume 13
_journal_year 2011
_chemical_formula_moiety 'C31 H19 B N6 O'
_chemical_formula_sum 'C31 H19 B N6 O'
_chemical_formula_weight 502.33
_chemical_name_systematic
;
?
;
_space_group_IT_number 2
_symmetry_cell_setting triclinic
_symmetry_space_group_name_Hall '-P 1'
_symmetry_space_group_name_H-M 'P -1'
_atom_sites_solution_hydrogens geom
_atom_sites_solution_primary direct
_atom_sites_solution_secondary difmap
_audit_creation_method SHELXL-97
_cell_angle_alpha 86.3530(17)
_cell_angle_beta 78.496(2)
_cell_angle_gamma 66.9870(18)
_cell_formula_units_Z 2
_cell_length_a 10.1555(3)
_cell_length_b 10.9258(4)
_cell_length_c 11.7215(4)
_cell_measurement_reflns_used 14448
_cell_measurement_temperature 150(1)
_cell_measurement_theta_max 27.5
_cell_measurement_theta_min 2.6
_cell_volume 1172.88(7)
_computing_cell_refinement 'Denzo-SMN (Otwinowski & Minor, 1997)'
_computing_data_collection 'Collect (Nonius B.V., 1997-2002)'
_computing_data_reduction Denzo-SMN
_computing_molecular_graphics 'PLATON (Spek, 2003)'
_computing_publication_material 'SHELXTL V6.1'
_computing_structure_refinement 'SHELXTL V6.1 (Sheldrick, 2008)'
_computing_structure_solution 'SIR-92 (Altomare et al., 1994)'
_diffrn_ambient_temperature 150(1)
_diffrn_detector_area_resol_mean 9
_diffrn_measured_fraction_theta_full 0.994
_diffrn_measured_fraction_theta_max 0.983
_diffrn_measurement_device_type 'Nonius KappaCCD'
_diffrn_measurement_method '\f scans and \w scans with \k offsets'
_diffrn_radiation_monochromator graphite
_diffrn_radiation_source 'fine-focus sealed tube'
_diffrn_radiation_type MoK\a
_diffrn_radiation_wavelength 0.71073
_diffrn_reflns_av_R_equivalents 0.0441
_diffrn_reflns_av_sigmaI/netI 0.0458
_diffrn_reflns_limit_h_max 13
_diffrn_reflns_limit_h_min -13
_diffrn_reflns_limit_k_max 14
_diffrn_reflns_limit_k_min -14
_diffrn_reflns_limit_l_max 15
_diffrn_reflns_limit_l_min -14
_diffrn_reflns_number 14448
_diffrn_reflns_theta_full 27.53
_diffrn_reflns_theta_max 27.53
_diffrn_reflns_theta_min 2.56
_diffrn_standards_number 0
_exptl_absorpt_coefficient_mu 0.090
_exptl_absorpt_correction_T_max 0.983
_exptl_absorpt_correction_T_min 0.804
_exptl_absorpt_correction_type multi-scan
_exptl_absorpt_process_details
;
multi-scan from symmetry-related measurements
Sortav (Blessing 1995)
;
_exptl_crystal_colour red
_exptl_crystal_density_diffrn 1.422
_exptl_crystal_density_method 'not measured'
_exptl_crystal_description block
_exptl_crystal_F_000 520
_exptl_crystal_size_max 0.34
_exptl_crystal_size_mid 0.30
_exptl_crystal_size_min 0.20
_refine_diff_density_max 0.201
_refine_diff_density_min -0.282
_refine_diff_density_rms 0.049
_refine_ls_extinction_method none
_refine_ls_goodness_of_fit_ref 1.058
_refine_ls_hydrogen_treatment constr
_refine_ls_matrix_type full
_refine_ls_number_parameters 353
_refine_ls_number_reflns 5309
_refine_ls_number_restraints 0
_refine_ls_restrained_S_all 1.058
_refine_ls_R_factor_all 0.0651
_refine_ls_R_factor_gt 0.0465
_refine_ls_shift/su_max 0.001
_refine_ls_shift/su_mean 0.000
_refine_ls_structure_factor_coef Fsqd
_refine_ls_weighting_details 'calc w=1/[\s^2^(Fo^2^)+(0.0646P)^2^+0.2749P] where P=(Fo^2^+2Fc^2^)/3'
_refine_ls_weighting_scheme calc
_refine_ls_wR_factor_gt 0.1138
_refine_ls_wR_factor_ref 0.1264
_reflns_number_gt 4092
_reflns_number_total 5309
_reflns_threshold_expression I>2\s(I)
_cod_data_source_file C0CE00599A.TXT
_cod_data_source_block k0971
_cod_depositor_comments
;
The following automatic conversions were performed:
'_symmetry_cell_setting' value 'Triclinic' changed to 'triclinic'
according to '/home/saulius/struct/CIF-dictionaries/cif_core.dic'
dictionary named 'cif_core.dic' version 2.4.1 from 2010-06-29.

Automatic conversion script
Id: cif_fix_enum 1555 2011-01-17 13:19:09Z saulius 
;
_cod_database_code 7205471

loop_
_symmetry_equiv_pos_as_xyz
'x, y, z'
'-x, -y, -z'

loop_
_atom_site_label
_atom_site_type_symbol
_atom_site_fract_x
_atom_site_fract_y
_atom_site_fract_z
_atom_site_U_iso_or_equiv
_atom_site_adp_type
_atom_site_occupancy
_atom_site_symmetry_multiplicity
_atom_site_calc_flag
_atom_site_refinement_flags
_atom_site_disorder_assembly
_atom_site_disorder_group
O1 O 0.88558(11) 0.42376(10) 0.09910(8) 0.0254(2) Uani 1 1 d . . .
N1 N 0.50827(13) 0.45686(12) 0.21915(11) 0.0265(3) Uani 1 1 d . . .
N2 N 0.63788(13) 0.59180(12) 0.13403(10) 0.0233(3) Uani 1 1 d . . .
N3 N 0.67407(13) 0.79540(12) 0.12362(10) 0.0245(3) Uani 1 1 d . . .
N4 N 0.80490(13) 0.61680(12) 0.23661(10) 0.0233(3) Uani 1 1 d . . .
N5 N 0.83787(13) 0.50397(12) 0.41640(11) 0.0250(3) Uani 1 1 d . . .
N6 N 0.71601(13) 0.44839(12) 0.28779(10) 0.0236(3) Uani 1 1 d . . .
C1 C 0.52240(16) 0.55397(14) 0.14680(12) 0.0247(3) Uani 1 1 d . . .
C2 C 0.41186(16) 0.65814(15) 0.09559(13) 0.0260(3) Uani 1 1 d . . .
C3 C 0.27185(17) 0.67411(16) 0.08627(14) 0.0312(3) Uani 1 1 d . . .
H3A H 0.2375 0.6050 0.1078 0.037 Uiso 1 1 calc R . .
C4 C 0.18358(18) 0.79334(17) 0.04479(14) 0.0336(4) Uani 1 1 d . . .
H4A H 0.0879 0.8058 0.0370 0.040 Uiso 1 1 calc R . .
C5 C 0.23359(17) 0.89589(16) 0.01421(13) 0.0307(3) Uani 1 1 d . . .
H5A H 0.1709 0.9767 -0.0141 0.037 Uiso 1 1 calc R . .
C6 C 0.37194(17) 0.88244(15) 0.02417(12) 0.0279(3) Uani 1 1 d . . .
H6A H 0.4043 0.9530 0.0038 0.033 Uiso 1 1 calc R . .
C7 C 0.46280(16) 0.76266(15) 0.06495(12) 0.0247(3) Uani 1 1 d . . .
C8 C 0.60416(15) 0.72085(14) 0.09913(12) 0.0235(3) Uani 1 1 d . . .
C9 C 0.76747(15) 0.74471(14) 0.19772(12) 0.0237(3) Uani 1 1 d . . .
C10 C 0.81405(15) 0.81278(15) 0.27464(13) 0.0244(3) Uani 1 1 d . . .
C11 C 0.80312(16) 0.94419(15) 0.27987(13) 0.0276(3) Uani 1 1 d . . .
H11A H 0.7673 1.0059 0.2216 0.033 Uiso 1 1 calc R . .
C12 C 0.84595(17) 0.98157(16) 0.37217(14) 0.0306(3) Uani 1 1 d . . .
H12A H 0.8418 1.0696 0.3760 0.037 Uiso 1 1 calc R . .
C13 C 0.89526(17) 0.89265(16) 0.46011(14) 0.0314(3) Uani 1 1 d . . .
H13A H 0.9239 0.9217 0.5223 0.038 Uiso 1 1 calc R . .
C14 C 0.90334(16) 0.76320(15) 0.45872(13) 0.0280(3) Uani 1 1 d . . .
H14A H 0.9345 0.7040 0.5198 0.034 Uiso 1 1 calc R . .
C15 C 0.86415(15) 0.72285(14) 0.36454(13) 0.0247(3) Uani 1 1 d . . .
C16 C 0.84718(15) 0.60087(15) 0.34238(12) 0.0240(3) Uani 1 1 d . . .
C17 C 0.76490(15) 0.43351(14) 0.39024(12) 0.0239(3) Uani 1 1 d . . .
C18 C 0.69382(16) 0.35592(14) 0.46376(13) 0.0247(3) Uani 1 1 d . . .
C19 C 0.70700(17) 0.30300(15) 0.57431(13) 0.0281(3) Uani 1 1 d . . .
H19A H 0.7731 0.3140 0.6158 0.034 Uiso 1 1 calc R . .
C20 C 0.62051(17) 0.23387(16) 0.62164(14) 0.0314(4) Uani 1 1 d . . .
H20A H 0.6316 0.1926 0.6949 0.038 Uiso 1 1 calc R . .
C21 C 0.51716(17) 0.22366(16) 0.56385(14) 0.0317(4) Uani 1 1 d . . .
H21A H 0.4586 0.1766 0.5991 0.038 Uiso 1 1 calc R . .
C22 C 0.49844(17) 0.28077(15) 0.45622(14) 0.0289(3) Uani 1 1 d . . .
H22A H 0.4249 0.2772 0.4192 0.035 Uiso 1 1 calc R . .
C23 C 0.59033(16) 0.34352(14) 0.40395(13) 0.0254(3) Uani 1 1 d . . .
C24 C 0.60151(16) 0.41093(14) 0.29347(13) 0.0246(3) Uani 1 1 d . . .
C25 C 1.00991(15) 0.34356(14) 0.14036(12) 0.0239(3) Uani 1 1 d . . .
C26 C 1.02532(17) 0.21733(15) 0.18135(13) 0.0270(3) Uani 1 1 d . . .
H26A H 0.9503 0.1859 0.1818 0.032 Uiso 1 1 calc R . .
C27 C 1.15076(17) 0.13761(15) 0.22157(13) 0.0291(3) Uani 1 1 d . . .
H27A H 1.1607 0.0515 0.2494 0.035 Uiso 1 1 calc R . .
C28 C 1.26252(17) 0.18132(15) 0.22194(13) 0.0283(3) Uani 1 1 d . . .
C29 C 1.24445(17) 0.30823(16) 0.18134(13) 0.0291(3) Uani 1 1 d . . .
H29A H 1.3188 0.3404 0.1817 0.035 Uiso 1 1 calc R . .
C30 C 1.11954(16) 0.38882(15) 0.14028(13) 0.0270(3) Uani 1 1 d . . .
H30A H 1.1095 0.4749 0.1122 0.032 Uiso 1 1 calc R . .
C31 C 1.39955(18) 0.09249(17) 0.26411(15) 0.0366(4) Uani 1 1 d . . .
H31A H 1.4417 0.0071 0.2219 0.055 Uiso 1 1 calc R . .
H31B H 1.3759 0.0775 0.3477 0.055 Uiso 1 1 calc R . .
H31C H 1.4700 0.1352 0.2501 0.055 Uiso 1 1 calc R . .
B1 B 0.77115(18) 0.51407(16) 0.18300(14) 0.0235(3) Uani 1 1 d . . .

loop_
_atom_site_aniso_label
_atom_site_aniso_U_11
_atom_site_aniso_U_22
_atom_site_aniso_U_33
_atom_site_aniso_U_23
_atom_site_aniso_U_13
_atom_site_aniso_U_12
O1 0.0268(5) 0.0251(5) 0.0232(5) 0.0021(4) -0.0074(4) -0.0080(4)
N1 0.0303(7) 0.0237(7) 0.0283(6) 0.0021(5) -0.0092(5) -0.0121(5)
N2 0.0266(6) 0.0224(6) 0.0228(6) 0.0031(5) -0.0076(5) -0.0106(5)
N3 0.0276(6) 0.0261(7) 0.0222(6) 0.0030(5) -0.0070(5) -0.0120(5)
N4 0.0243(6) 0.0224(6) 0.0239(6) 0.0043(5) -0.0072(5) -0.0091(5)
N5 0.0259(6) 0.0235(6) 0.0269(6) 0.0038(5) -0.0082(5) -0.0098(5)
N6 0.0258(6) 0.0227(6) 0.0243(6) 0.0030(5) -0.0074(5) -0.0107(5)
C1 0.0284(7) 0.0251(8) 0.0239(7) -0.0003(6) -0.0077(6) -0.0123(6)
C2 0.0305(8) 0.0276(8) 0.0225(7) 0.0010(6) -0.0095(6) -0.0122(6)
C3 0.0327(8) 0.0329(9) 0.0327(8) 0.0015(7) -0.0127(7) -0.0146(7)
C4 0.0308(8) 0.0385(9) 0.0338(9) 0.0014(7) -0.0147(7) -0.0116(7)
C5 0.0335(8) 0.0309(9) 0.0269(8) 0.0031(6) -0.0137(7) -0.0082(7)
C6 0.0335(8) 0.0285(8) 0.0224(7) 0.0017(6) -0.0088(6) -0.0112(7)
C7 0.0296(7) 0.0275(8) 0.0189(7) 0.0009(6) -0.0074(6) -0.0118(6)
C8 0.0265(7) 0.0238(7) 0.0197(7) 0.0025(6) -0.0050(6) -0.0094(6)
C9 0.0252(7) 0.0239(7) 0.0226(7) 0.0034(6) -0.0044(6) -0.0105(6)
C10 0.0225(7) 0.0270(8) 0.0251(7) 0.0021(6) -0.0051(6) -0.0112(6)
C11 0.0294(8) 0.0252(8) 0.0298(8) 0.0054(6) -0.0076(6) -0.0119(6)
C12 0.0335(8) 0.0254(8) 0.0358(8) 0.0002(6) -0.0083(7) -0.0138(7)
C13 0.0350(8) 0.0325(9) 0.0319(8) -0.0002(7) -0.0117(7) -0.0158(7)
C14 0.0282(8) 0.0310(8) 0.0283(8) 0.0046(6) -0.0107(6) -0.0133(7)
C15 0.0228(7) 0.0267(8) 0.0262(7) 0.0033(6) -0.0057(6) -0.0111(6)
C16 0.0236(7) 0.0253(7) 0.0232(7) 0.0020(6) -0.0069(6) -0.0087(6)
C17 0.0247(7) 0.0213(7) 0.0241(7) 0.0018(6) -0.0062(6) -0.0066(6)
C18 0.0263(7) 0.0204(7) 0.0257(7) 0.0003(6) -0.0037(6) -0.0076(6)
C19 0.0302(8) 0.0264(8) 0.0252(7) 0.0013(6) -0.0050(6) -0.0087(6)
C20 0.0370(9) 0.0286(8) 0.0252(8) 0.0037(6) -0.0025(7) -0.0112(7)
C21 0.0319(8) 0.0286(8) 0.0326(8) 0.0028(7) 0.0011(7) -0.0132(7)
C22 0.0285(8) 0.0268(8) 0.0321(8) 0.0007(6) -0.0039(6) -0.0125(6)
C23 0.0270(7) 0.0209(7) 0.0268(7) 0.0014(6) -0.0043(6) -0.0082(6)
C24 0.0261(7) 0.0214(7) 0.0271(7) 0.0000(6) -0.0060(6) -0.0096(6)
C25 0.0259(7) 0.0248(7) 0.0188(7) 0.0006(6) -0.0046(6) -0.0073(6)
C26 0.0323(8) 0.0250(8) 0.0262(7) 0.0013(6) -0.0072(6) -0.0133(6)
C27 0.0357(8) 0.0237(8) 0.0270(8) 0.0016(6) -0.0080(7) -0.0098(7)
C28 0.0300(8) 0.0281(8) 0.0235(7) -0.0015(6) -0.0058(6) -0.0072(6)
C29 0.0279(8) 0.0329(9) 0.0272(8) 0.0004(6) -0.0044(6) -0.0128(7)
C30 0.0296(8) 0.0253(8) 0.0268(7) 0.0034(6) -0.0039(6) -0.0125(6)
C31 0.0352(9) 0.0360(9) 0.0343(9) -0.0003(7) -0.0125(7) -0.0063(7)
B1 0.0265(8) 0.0227(8) 0.0234(8) 0.0031(6) -0.0075(7) -0.0108(7)

loop_
_atom_type_symbol
_atom_type_description
_atom_type_scat_dispersion_real
_atom_type_scat_dispersion_imag
_atom_type_scat_source
C C 0.0033 0.0016 'International Tables Vol C Tables 4.2.6.8 and 6.1.1.4'
H H 0.0000 0.0000 'International Tables Vol C Tables 4.2.6.8 and 6.1.1.4'
N N 0.0061 0.0033 'International Tables Vol C Tables 4.2.6.8 and 6.1.1.4'
O O 0.0106 0.0060 'International Tables Vol C Tables 4.2.6.8 and 6.1.1.4'
B B 0.0013 0.0007 'International Tables Vol C Tables 4.2.6.8 and 6.1.1.4'

loop_
_geom_angle_atom_site_label_1
_geom_angle_atom_site_label_2
_geom_angle_atom_site_label_3
_geom_angle
_geom_angle_site_symmetry_1
_geom_angle_site_symmetry_3
_geom_angle_publ_flag
C25 O1 B1 115.61(11) . . ?
C24 N1 C1 116.86(12) . . ?
C1 N2 C8 112.73(12) . . ?
C1 N2 B1 122.47(12) . . ?
C8 N2 B1 122.91(12) . . ?
C8 N3 C9 117.28(12) . . ?
C9 N4 C16 112.83(12) . . ?
C9 N4 B1 122.92(12) . . ?
C16 N4 B1 122.90(12) . . ?
C17 N5 C16 116.63(12) . . ?
C24 N6 C17 113.41(12) . . ?
C24 N6 B1 122.89(12) . . ?
C17 N6 B1 123.35(12) . . ?
N1 C1 N2 123.12(13) . . ?
N1 C1 C2 128.78(13) . . ?
N2 C1 C2 106.10(12) . . ?
C3 C2 C7 120.90(14) . . ?
C3 C2 C1 131.41(14) . . ?
C7 C2 C1 107.23(12) . . ?
C4 C3 C2 118.33(15) . . ?
C3 C4 C5 120.86(14) . . ?
C6 C5 C4 121.65(14) . . ?
C5 C6 C7 118.30(14) . . ?
C6 C7 C2 119.96(13) . . ?
C6 C7 C8 132.69(14) . . ?
C2 C7 C8 106.88(12) . . ?
N3 C8 N2 122.72(12) . . ?
N3 C8 C7 129.34(13) . . ?
N2 C8 C7 105.80(12) . . ?
N3 C9 N4 122.35(12) . . ?
N3 C9 C10 129.74(13) . . ?
N4 C9 C10 105.81(12) . . ?
C11 C10 C15 120.08(13) . . ?
C11 C10 C9 132.39(13) . . ?
C15 C10 C9 107.13(12) . . ?
C12 C11 C10 118.14(14) . . ?
C11 C12 C13 121.46(14) . . ?
C14 C13 C12 121.56(14) . . ?
C13 C14 C15 117.69(14) . . ?
C14 C15 C10 121.03(13) . . ?
C14 C15 C16 131.32(13) . . ?
C10 C15 C16 107.24(12) . . ?
N5 C16 N4 123.04(13) . . ?
N5 C16 C15 129.37(13) . . ?
N4 C16 C15 105.82(12) . . ?
N5 C17 N6 122.20(13) . . ?
N5 C17 C18 130.79(13) . . ?
N6 C17 C18 105.59(12) . . ?
C19 C18 C23 120.74(13) . . ?
C19 C18 C17 132.21(14) . . ?
C23 C18 C17 106.99(12) . . ?
C20 C19 C18 117.83(14) . . ?
C19 C20 C21 121.37(14) . . ?
C22 C21 C20 121.35(14) . . ?
C21 C22 C23 118.15(14) . . ?
C22 C23 C18 120.37(14) . . ?
C22 C23 C24 132.34(14) . . ?
C18 C23 C24 107.22(12) . . ?
N1 C24 N6 122.10(13) . . ?
N1 C24 C23 130.93(13) . . ?
N6 C24 C23 105.60(12) . . ?
C30 C25 O1 119.94(13) . . ?
C30 C25 C26 119.80(13) . . ?
O1 C25 C26 120.25(13) . . ?
C27 C26 C25 119.71(14) . . ?
C26 C27 C28 121.33(14) . . ?
C29 C28 C27 118.03(14) . . ?
C29 C28 C31 121.25(14) . . ?
C27 C28 C31 120.72(14) . . ?
C30 C29 C28 121.18(14) . . ?
C25 C30 C29 119.95(14) . . ?
O1 B1 N2 112.57(12) . . ?
O1 B1 N4 117.09(12) . . ?
N2 B1 N4 104.67(12) . . ?
O1 B1 N6 114.56(12) . . ?
N2 B1 N6 103.83(12) . . ?
N4 B1 N6 102.66(12) . . ?

loop_
_geom_bond_atom_site_label_1
_geom_bond_atom_site_label_2
_geom_bond_distance
_geom_bond_site_symmetry_2
_geom_bond_publ_flag
O1 C25 1.3858(17) . ?
O1 B1 1.436(2) . ?
N1 C24 1.3450(19) . ?
N1 C1 1.3497(18) . ?
N2 C1 1.3674(18) . ?
N2 C8 1.3703(18) . ?
N2 B1 1.4938(19) . ?
N3 C8 1.3465(18) . ?
N3 C9 1.3482(18) . ?
N4 C9 1.3704(18) . ?
N4 C16 1.3705(18) . ?
N4 B1 1.500(2) . ?
N5 C17 1.3425(18) . ?
N5 C16 1.3459(18) . ?
N6 C24 1.3644(18) . ?
N6 C17 1.3657(18) . ?
N6 B1 1.505(2) . ?
C1 C2 1.449(2) . ?
C2 C3 1.389(2) . ?
C2 C7 1.427(2) . ?
C3 C4 1.385(2) . ?
C4 C5 1.401(2) . ?
C5 C6 1.382(2) . ?
C6 C7 1.395(2) . ?
C7 C8 1.457(2) . ?
C9 C10 1.456(2) . ?
C10 C11 1.400(2) . ?
C10 C15 1.423(2) . ?
C11 C12 1.382(2) . ?
C12 C13 1.398(2) . ?
C13 C14 1.385(2) . ?
C14 C15 1.395(2) . ?
C15 C16 1.454(2) . ?
C17 C18 1.456(2) . ?
C18 C19 1.395(2) . ?
C18 C23 1.425(2) . ?
C19 C20 1.386(2) . ?
C20 C21 1.399(2) . ?
C21 C22 1.386(2) . ?
C22 C23 1.391(2) . ?
C23 C24 1.455(2) . ?
C25 C30 1.384(2) . ?
C25 C26 1.391(2) . ?
C26 C27 1.387(2) . ?
C27 C28 1.394(2) . ?
C28 C29 1.391(2) . ?
C28 C31 1.510(2) . ?
C29 C30 1.390(2) . ?
